data_7032209
loop_
_publ_author_name
'Fang, Y. N.'
'Ritter, Clemens'
'White, T. J.'

_publ_section_title
;
 Crystal chemical characteristics of ellestadite-type apatite:
 implications for toxic metal immobilization.
;
_journal_issue 42
_journal_name_full 'Dalton transactions (Cambridge, England : 2003)'
_journal_page_first 16031
_journal_page_last 16043
_journal_paper_doi 10.1039/c4dt02088j
_journal_volume 43
_journal_year 2014
_chemical_formula_sum 'Ca9.84 Cl1.68 O24 P1.94 S2.03 Si2.03'
_chemical_formula_weight 1019.9
_chemical_name_common ellestadite
_chemical_name_systematic
;
ellestadite
;
_space_group_IT_number 176
_symmetry_cell_setting hexagonal
_symmetry_Int_Tables_number 176
_symmetry_space_group_name_Hall '-P 6c'
_symmetry_space_group_name_H-M 'P 63/m'
_cell_angle_alpha 90
_cell_angle_beta 90
_cell_angle_gamma 120
_cell_formula_units_Z 1
_cell_length_a 9.65368(50)
_cell_length_b 9.65368(50)
_cell_length_c 6.83542(42)
_cell_measurement_reflns_used 617
_cell_measurement_temperature 298
_cell_volume 551.67(5)
_computing_cell_refinement 'TOPAS (Bruker, 2005)'
_computing_molecular_graphics 'Diamond 3.2 (K. Brandenburg, 2011)'
_computing_publication_material 'TOPAS (Bruker, 2005)'
_computing_structure_refinement 'TOPAS (Bruker, 2005)'
_computing_structure_solution 'TOPAS (Bruker, 2005)'
_diffrn_ambient_temperature 298
_diffrn_detector 'He~3~ detector'
_diffrn_measurement_device_type 'ILL high resolution D1A diffractometer'
_diffrn_radiation_monochromator Ge
_diffrn_radiation_type neutron
_diffrn_radiation_wavelength 1.38994
_diffrn_reflns_limit_h_max 10
_diffrn_reflns_limit_h_min 0
_diffrn_reflns_limit_k_max 11
_diffrn_reflns_limit_k_min 0
_diffrn_reflns_limit_l_max 9
_diffrn_reflns_limit_l_min 0
_exptl_crystal_colour blue
_exptl_crystal_density_diffrn 3.068
_exptl_crystal_density_method 'not measured'
_exptl_crystal_F_000 225.12
_pd_meas_2theta_range_inc 0.05
_pd_meas_2theta_range_max 150
_pd_meas_2theta_range_min 0
_pd_meas_number_of_points 3667
_pd_meas_scan_method fixed
_pd_prep_pressure 101.325
_pd_prep_temperature 1223
_pd_proc_2theta_range_max 150
_pd_proc_2theta_range_min 10
_pd_proc_info_excluded_regions '0.0 to 10 degrees unreliable due to background'
_pd_proc_ls_prof_R_factor 0.037
_pd_proc_ls_prof_wR_factor 0.048
_pd_proc_wavelength 1.38994
_pd_spec_mounting ' packed powder in vanadium can'
_pd_spec_mount_mode reflection
_pd_spec_shape cylinder
_refine_ls_goodness_of_fit_all 0.64
_refine_ls_matrix_type full
_refine_ls_number_constraints 3
_refine_ls_number_parameters 33
_refine_ls_number_restraints 1
_refine_ls_R_I_factor 0.022
_refine_ls_weighting_scheme sigma
_cod_data_source_file c4dt02088j2.cif
_cod_data_source_block Ca9.84(SiO4)2.03(PO4)1.94(SO4)2.03Cl1.68
_cod_depositor_comments 'Adding full bibliography for 7032207--7032212.cif.'
_cod_original_cell_volume 551.673(67)
_cod_database_code 7032209

loop_
_symmetry_equiv_pos_site_id
_symmetry_equiv_pos_as_xyz
1 x,y,z
2 -y,x-y,z
3 -x+y,-x,z
4 -x,-y,z+1/2
5 y,-x+y,z+1/2
6 x-y,x,z+1/2
7 -x,-y,-z
8 y,-x+y,-z
9 x-y,x,-z
10 x,y,-z+1/2
11 -y,x-y,-z+1/2
12 -x+y,-x,-z+1/2

loop_
_atom_site_label
_atom_site_type_symbol
_atom_site_symmetry_multiplicity
_atom_site_Wyckoff_symbol
_atom_site_fract_x
_atom_site_fract_y
_atom_site_fract_z
_atom_site_occupancy
_atom_site_B_iso_or_equiv
Ca1 Ca 4 f 0.3333333 0.6666667 -0.0028(10) 0.9952(74) 1.611(54)
Ca2 Ca 6 h 0.26023(68) 0.00046(81) 0.25 0.9753(48) 1.611(54)
S1 S 6 h 0.40537(35) 0.37460(35) 0.25 0.338(13) 1.877(34)
Si1 Si 6 h 0.40537(35) 0.37460(35) 0.25 0.338(13) 1.877(34)
P1 P 6 h 0.40537(35) 0.37460(35) 0.25 0.323(27) 1.877(34)
O1 O 6 h 0.33902(36) 0.48982(35) 0.25 1 1.877(34)
O2 O 6 h 0.59033(40) 0.46873(52) 0.25 1 1.877(34)
O3 O 12 i 0.35348(36) 0.26684(30) 0.06771(34) 1 1.877(34)
Cl1 Cl 4 e 0 0 0.4308(10) 0.42(2) 1.611(54)

loop_
_atom_type_symbol
_atom_type_scat_length_neutron
_atom_type_scat_source
Ca 4.700 International_Tables_Vol_C
Cl 9.577 International_Tables_Vol_C
P 5.130 International_Tables_Vol_C
O 5.803 International_Tables_Vol_C
S 2.847 International_Tables_Vol_C
Si 4.149 International_Tables_Vol_C

loop_
_geom_angle_atom_site_label_1
_geom_angle_atom_site_label_2
_geom_angle_atom_site_label_3
_geom_angle
_geom_angle_site_symmetry_3
O1 S1 O2 110.6(9) .
O1 S1 O3 112.1(2) .
O2 S1 O3 106.7(2) .
O3 S1 O3 108.2(2) 10_555
O1 Si1 O2 110.6(9) .
O1 Si1 O3 112.1(2) .
O2 Si1 O3 106.7(2) .
O3 Si1 O3 108.2(2) 10_555
O1 P1 O2 110.6(9) .
O1 P1 O3 112.1(2) .
O2 P1 O3 106.7(2) .
O3 P1 O3 108.2(2) 10_555

loop_
_geom_bond_atom_site_label_1
_geom_bond_atom_site_label_2
_geom_bond_distance
_geom_bond_site_symmetry_2
Ca1 O1 2.449(5) .
Ca1 O1 2.449(5) 2_665
Ca1 O1 2.449(5) 3_565
Ca1 O2 2.464(6) 4_664
Ca1 O2 2.464(6) 5_564
Ca1 O2 2.464(6) 6_554
Ca1 O3 2.794(4) 7_665
Ca1 O3 2.794(4) 8_565
Ca1 O3 2.794(4) 9_555
Ca2 O2 2.270(7) 2_655
Ca2 O3 2.581(3) .
Ca2 O3 2.341(3) 5_555
Ca2 O3 2.341(3) 8_555
Ca2 O3 2.581(3) 10_555
S1 O1 1.536(5) .
S1 O2 1.546(4) .
S1 O3 1.538(2) .
S1 O3 1.538(2) 10_555
Si1 O1 1.536(5) .
Si1 O2 1.546(4) .
Si1 O3 1.538(2) .
Si1 O3 1.538(2) 10_555
P1 O1 1.536(5) .
P1 O2 1.546(4) .
P1 O3 1.538(2) .
P1 O3 1.538(2) 10_555
Cl1 Ca2 2.798(6) .
Cl1 Ca2 2.798(6) 2_555
Cl1 Ca2 2.798(6) 3_555
